data_4086858
loop_
_publ_author_name
'Ogawa, Takahiko'
'Ruddy, Adam J.'
'Sydora, Orson L.'
'Stradiotto, Mark'
'Turculet, Laura'

_publ_section_title
;
 Cobalt- and Iron-Catalyzed Isomerization--Hydroboration of Branched
 Alkenes: Terminal Hydroboration with Pinacolborane and
 1,3,2-Diazaborolanes
;
_journal_name_full Organometallics
_journal_paper_doi 10.1021/acs.organomet.6b00823
_journal_year 2016
_chemical_formula_moiety 'C39 H54 Co N3 P Si2'
_chemical_formula_sum 'C39 H54 Co N3 P Si2'
_chemical_formula_weight 710.93
_space_group_IT_number 2
_symmetry_cell_setting triclinic
_symmetry_Int_Tables_number 2
_symmetry_space_group_name_Hall '-P 1'
_symmetry_space_group_name_H-M 'P -1'
_atom_sites_solution_hydrogens geom
_atom_sites_solution_primary direct
_atom_sites_solution_secondary difmap
_audit_conform_dict_location ftp://ftp.iucr.org/pub/cif_core.dic
_audit_conform_dict_name cif_core.dic
_audit_conform_dict_version 2.4
_audit_creation_date 2014-08-23T01:35:03-00:00
_audit_creation_method 'WinGX routine CIF_UPDATE'
_cell_angle_alpha 76.3720(10)
_cell_angle_beta 74.6510(10)
_cell_angle_gamma 81.6450(10)
_cell_formula_units_Z 2
_cell_length_a 11.1093(4)
_cell_length_b 11.4816(4)
_cell_length_c 16.5605(5)
_cell_measurement_reflns_used 9472
_cell_measurement_temperature 173(2)
_cell_measurement_theta_max 25.51
_cell_measurement_theta_min 2.43
_cell_measurement_wavelength 0.71073
_cell_volume 1971.87(12)
_computing_cell_refinement 'Bruker APEX2'
_computing_data_collection 'Bruker APEX2'
_computing_data_reduction 'Bruker SAINT'
_computing_molecular_graphics 'Ortep-3 for Windows (Farrugia, 1997)'
_computing_publication_material 'WinGX publication routines (Farrugia, 1999)'
_computing_structure_refinement 'SHELXL-97 (Sheldrick, 2008)'
_computing_structure_solution 'SIR92 (Giacovazzo et al, 1993)'
_diffrn_ambient_temperature 173(2)
_diffrn_measured_fraction_theta_full 0.999
_diffrn_measured_fraction_theta_max 0.954
_diffrn_measurement_device_type 'Bruker APEX-II CCD'
_diffrn_measurement_method '\w scans'
_diffrn_radiation_monochromator graphite
_diffrn_radiation_probe x-ray
_diffrn_radiation_type MoK\a
_diffrn_radiation_wavelength 0.71073
_diffrn_reflns_av_R_equivalents 0.0242
_diffrn_reflns_av_unetI/netI 0.0211
_diffrn_reflns_limit_h_max 14
_diffrn_reflns_limit_h_min -14
_diffrn_reflns_limit_k_max 15
_diffrn_reflns_limit_k_min -15
_diffrn_reflns_limit_l_max 21
_diffrn_reflns_limit_l_min -21
_diffrn_reflns_number 37098
_diffrn_reflns_theta_full 25.25
_diffrn_reflns_theta_max 28.33
_diffrn_reflns_theta_min 1.3
_exptl_absorpt_coefficient_mu 0.566
_exptl_absorpt_correction_T_max 0.9835
_exptl_absorpt_correction_T_min 0.8617
_exptl_absorpt_correction_type integration
_exptl_absorpt_process_details 'SADABS (Sheldrick, 2008)'
_exptl_crystal_colour red
_exptl_crystal_density_diffrn 1.197
_exptl_crystal_density_method 'not measured'
_exptl_crystal_description fragment
_exptl_crystal_F_000 758
_exptl_crystal_size_max 0.398
_exptl_crystal_size_mid 0.297
_exptl_crystal_size_min 0.12
_refine_diff_density_max 0.376
_refine_diff_density_min -0.208
_refine_diff_density_rms 0.046
_refine_ls_extinction_method none
_refine_ls_goodness_of_fit_ref 1.04
_refine_ls_hydrogen_treatment mixed
_refine_ls_matrix_type full
_refine_ls_number_parameters 427
_refine_ls_number_reflns 9372
_refine_ls_number_restraints 0
_refine_ls_restrained_S_all 1.04
_refine_ls_R_factor_all 0.0356
_refine_ls_R_factor_gt 0.0295
_refine_ls_shift/su_max 0.003
_refine_ls_shift/su_mean 0
_refine_ls_structure_factor_coef Fsqd
_refine_ls_weighting_details 'calc w=1/[\s^2^(Fo^2^)+(0.0452P)^2^+0.5386P] where P=(Fo^2^+2Fc^2^)/3'
_refine_ls_weighting_scheme calc
_refine_ls_wR_factor_gt 0.0792
_refine_ls_wR_factor_ref 0.0851
_reflns_number_gt 8183
_reflns_number_total 9372
_reflns_threshold_expression >2\s(I)
_cod_data_source_file om6b00823_si_001.cif
_cod_data_source_block CoLotol
_cod_database_code 4086858

loop_
_symmetry_equiv_pos_as_xyz
'x, y, z'
'-x, -y, -z'

loop_
_atom_site_label
_atom_site_type_symbol
_atom_site_fract_x
_atom_site_fract_y
_atom_site_fract_z
_atom_site_U_iso_or_equiv
_atom_site_adp_type
_atom_site_occupancy
_atom_site_symmetry_multiplicity
_atom_site_calc_flag
_atom_site_refinement_flags
C1 C 0.74877(11) 0.28409(11) 0.85664(8) 0.0220(2) Uani 1 1 d .
C2 C 0.52053(18) 0.26734(18) 0.49466(12) 0.0494(4) Uani 1 1 d .
H2A H 0.5195 0.1912 0.4779 0.074 Uiso 1 1 calc R
H2B H 0.53 0.3327 0.4439 0.074 Uiso 1 1 calc R
H2C H 0.4417 0.2835 0.5357 0.074 Uiso 1 1 calc R
C3 C 0.6571(2) 0.40376(15) 0.57516(13) 0.0508(4) Uani 1 1 d .
H3A H 0.5813 0.4179 0.6193 0.076 Uiso 1 1 calc R
H3B H 0.6602 0.469 0.5246 0.076 Uiso 1 1 calc R
H3C H 0.7311 0.4012 0.5973 0.076 Uiso 1 1 calc R
C4 C 0.80248(18) 0.23617(17) 0.46213(12) 0.0527(5) Uani 1 1 d .
H4A H 0.8746 0.2351 0.4859 0.079 Uiso 1 1 calc R
H4B H 0.8052 0.3026 0.4123 0.079 Uiso 1 1 calc R
H4C H 0.8052 0.1598 0.4447 0.079 Uiso 1 1 calc R
C5 C 0.65360(15) -0.09096(14) 0.74867(10) 0.0356(3) Uani 1 1 d .
H5A H 0.745 -0.1069 0.7361 0.053 Uiso 1 1 calc R
H5B H 0.6152 -0.1673 0.765 0.053 Uiso 1 1 calc R
H5C H 0.6254 -0.0479 0.7958 0.053 Uiso 1 1 calc R
C6 C 0.43361(15) -0.00465(16) 0.66813(11) 0.0399(4) Uani 1 1 d .
H6A H 0.3887 0.0227 0.7207 0.06 Uiso 1 1 calc R
H6B H 0.4169 -0.0878 0.673 0.06 Uiso 1 1 calc R
H6C H 0.4051 0.0471 0.6194 0.06 Uiso 1 1 calc R
C7 C 0.68982(16) -0.06757(14) 0.55826(10) 0.0373(3) Uani 1 1 d .
H7A H 0.6654 -0.021 0.5065 0.056 Uiso 1 1 calc R
H7B H 0.6673 -0.1502 0.5693 0.056 Uiso 1 1 calc R
H7C H 0.7805 -0.0684 0.5503 0.056 Uiso 1 1 calc R
C11 C 0.44550(12) 0.40927(13) 0.81768(9) 0.0291(3) Uani 1 1 d .
C12 C 0.35394(14) 0.42162(16) 0.77064(10) 0.0374(4) Uani 1 1 d .
C13 C 0.29908(17) 0.53662(19) 0.74458(12) 0.0523(5) Uani 1 1 d .
H13 H 0.2363 0.5465 0.7135 0.063 Uiso 1 1 calc R
C14 C 0.33328(19) 0.63613(18) 0.76261(14) 0.0592(6) Uani 1 1 d .
H14 H 0.2945 0.7135 0.7437 0.071 Uiso 1 1 calc R
C15 C 0.42399(18) 0.62427(16) 0.80811(14) 0.0527(5) Uani 1 1 d .
H15 H 0.4477 0.6932 0.8205 0.063 Uiso 1 1 calc R
C16 C 0.48004(14) 0.51091(14) 0.83554(11) 0.0376(3) Uani 1 1 d .
H16 H 0.5424 0.5024 0.8667 0.045 Uiso 1 1 calc R
C17 C 0.31637(16) 0.31620(19) 0.74655(12) 0.0474(4) Uani 1 1 d .
H17A H 0.2554 0.3446 0.7113 0.071 Uiso 1 1 calc R
H17B H 0.2786 0.2599 0.7985 0.071 Uiso 1 1 calc R
H17C H 0.3906 0.2754 0.7141 0.071 Uiso 1 1 calc R
C18 C 0.41380(12) 0.17014(12) 0.92632(9) 0.0260(3) Uani 1 1 d .
C19 C 0.34554(12) 0.19987(13) 1.00444(9) 0.0268(3) Uani 1 1 d .
C20 C 0.25828(14) 0.12150(14) 1.05785(9) 0.0342(3) Uani 1 1 d .
H20 H 0.2101 0.1407 1.1104 0.041 Uiso 1 1 calc R
C21 C 0.23988(16) 0.01762(15) 1.03680(11) 0.0426(4) Uani 1 1 d .
H21 H 0.1799 -0.0336 1.0747 0.051 Uiso 1 1 calc R
C22 C 0.30814(18) -0.01220(16) 0.96107(13) 0.0476(4) Uani 1 1 d .
H22 H 0.2964 -0.0844 0.9466 0.057 Uiso 1 1 calc R
C23 C 0.39447(15) 0.06434(15) 0.90598(11) 0.0387(3) Uani 1 1 d .
H23 H 0.4413 0.0442 0.8534 0.046 Uiso 1 1 calc R
C24 C 0.36193(15) 0.31112(15) 1.03173(10) 0.0389(4) Uani 1 1 d .
H24A H 0.4513 0.3173 1.0247 0.058 Uiso 1 1 calc R
H24B H 0.3182 0.3067 1.092 0.058 Uiso 1 1 calc R
H24C H 0.327 0.382 0.9964 0.058 Uiso 1 1 calc R
C31 C 0.83760(12) 0.30408(12) 0.90535(8) 0.0250(3) Uani 1 1 d .
C32 C 0.96220(13) 0.25660(15) 0.89078(9) 0.0330(3) Uani 1 1 d .
H32 H 0.9952 0.2133 0.8463 0.04 Uiso 1 1 calc R
C33 C 1.03866(15) 0.27214(18) 0.94090(11) 0.0437(4) Uani 1 1 d .
H33 H 1.1232 0.2382 0.9312 0.052 Uiso 1 1 calc R
C34 C 0.99226(16) 0.33677(18) 1.00480(11) 0.0456(4) Uani 1 1 d .
H34 H 1.0452 0.3483 1.0384 0.055 Uiso 1 1 calc R
C35 C 0.86881(16) 0.38469(17) 1.01988(11) 0.0441(4) Uani 1 1 d .
H35 H 0.8368 0.4293 1.0638 0.053 Uiso 1 1 calc R
C36 C 0.79170(14) 0.36759(14) 0.97088(10) 0.0338(3) Uani 1 1 d .
H36 H 0.7065 0.3996 0.9821 0.041 Uiso 1 1 calc R
C41 C 0.90559(11) 0.29409(12) 0.71830(8) 0.0227(2) Uani 1 1 d .
C42 C 0.98711(12) 0.20262(13) 0.68260(9) 0.0266(3) Uani 1 1 d .
C43 C 1.09295(13) 0.23544(15) 0.61795(10) 0.0340(3) Uani 1 1 d .
H43 H 1.1486 0.1747 0.5939 0.041 Uiso 1 1 calc R
C44 C 1.11868(14) 0.35411(16) 0.58807(10) 0.0379(3) Uani 1 1 d .
H44 H 1.19 0.3749 0.5429 0.046 Uiso 1 1 calc R
C45 C 1.03990(14) 0.44256(14) 0.62437(10) 0.0350(3) Uani 1 1 d .
H45 H 1.0589 0.524 0.6042 0.042 Uiso 1 1 calc R
C46 C 0.93339(12) 0.41545(12) 0.68986(9) 0.0265(3) Uani 1 1 d .
C47 C 0.96610(13) 0.06994(13) 0.71279(10) 0.0335(3) Uani 1 1 d .
H47 H 0.8817 0.0633 0.7534 0.04 Uiso 1 1 calc R
C48 C 0.96659(17) 0.01172(16) 0.63869(13) 0.0478(4) Uani 1 1 d .
H48A H 1.0479 0.0185 0.5972 0.072 Uiso 1 1 calc R
H48B H 0.9001 0.0528 0.6107 0.072 Uiso 1 1 calc R
H48C H 0.9521 -0.0734 0.6607 0.072 Uiso 1 1 calc R
C49 C 1.06388(19) -0.00003(17) 0.76076(15) 0.0569(5) Uani 1 1 d .
H49A H 1.0462 -0.0846 0.7802 0.085 Uiso 1 1 calc R
H49B H 1.0601 0.0344 0.8103 0.085 Uiso 1 1 calc R
H49C H 1.1477 0.0055 0.7224 0.085 Uiso 1 1 calc R
C50 C 0.85310(14) 0.51887(13) 0.72726(10) 0.0311(3) Uani 1 1 d .
H50 H 0.7801 0.4848 0.7722 0.037 Uiso 1 1 calc R
C51 C 0.80200(19) 0.61411(15) 0.65972(12) 0.0474(4) Uani 1 1 d .
H51A H 0.872 0.6494 0.6151 0.071 Uiso 1 1 calc R
H51B H 0.7495 0.6774 0.6868 0.071 Uiso 1 1 calc R
H51C H 0.7518 0.5765 0.634 0.071 Uiso 1 1 calc R
C52 C 0.92756(16) 0.57872(15) 0.76991(11) 0.0408(4) Uani 1 1 d .
H52A H 0.9616 0.5176 0.8123 0.061 Uiso 1 1 calc R
H52B H 0.8721 0.6393 0.7983 0.061 Uiso 1 1 calc R
H52C H 0.9965 0.6175 0.7263 0.061 Uiso 1 1 calc R
N1 N 0.78861(10) 0.26236(10) 0.77633(7) 0.0223(2) Uani 1 1 d .
N2 N 0.63036(10) 0.28453(10) 0.89997(7) 0.0248(2) Uani 1 1 d .
N3 N 0.64369(10) 0.14746(10) 0.63688(7) 0.0252(2) Uani 1 1 d .
Si1 Si 0.65451(4) 0.25709(3) 0.54506(2) 0.02833(9) Uani 1 1 d .
Si2 Si 0.60619(4) 0.00301(3) 0.65145(2) 0.02560(9) Uani 1 1 d .
P1 P 0.52842(3) 0.26254(3) 0.84746(2) 0.02412(8) Uani 1 1 d .
Co1 Co 0.669879(16) 0.208762(16) 0.726037(11) 0.02412(6) Uani 1 1 d .

loop_
_atom_site_aniso_label
_atom_site_aniso_U_11
_atom_site_aniso_U_22
_atom_site_aniso_U_33
_atom_site_aniso_U_23
_atom_site_aniso_U_13
_atom_site_aniso_U_12
C1 0.0209(6) 0.0204(6) 0.0242(6) -0.0045(5) -0.0053(5) -0.0002(5)
C2 0.0539(11) 0.0510(11) 0.0449(10) 0.0023(8) -0.0248(8) -0.0057(8)
C3 0.0729(13) 0.0287(8) 0.0518(11) -0.0081(7) -0.0143(9) -0.0084(8)
C4 0.0513(10) 0.0450(10) 0.0416(10) 0.0037(8) 0.0098(8) 0.0003(8)
C5 0.0419(8) 0.0328(8) 0.0306(7) -0.0027(6) -0.0095(6) -0.0032(6)
C6 0.0352(8) 0.0449(9) 0.0434(9) -0.0089(7) -0.0107(7) -0.0136(7)
C7 0.0501(9) 0.0341(8) 0.0324(8) -0.0150(6) -0.0103(7) -0.0047(7)
C11 0.0213(6) 0.0352(7) 0.0251(7) -0.0017(6) -0.0006(5) -0.0013(5)
C12 0.0251(7) 0.0531(10) 0.0271(7) -0.0004(7) -0.0032(6) -0.0006(6)
C13 0.0378(9) 0.0640(13) 0.0427(10) 0.0093(9) -0.0115(7) 0.0053(8)
C14 0.0496(11) 0.0442(11) 0.0624(12) 0.0150(9) -0.0063(9) 0.0083(8)
C15 0.0459(10) 0.0332(9) 0.0675(13) 0.0004(8) -0.0030(9) -0.0047(7)
C16 0.0309(7) 0.0344(8) 0.0430(9) -0.0034(7) -0.0042(6) -0.0043(6)
C17 0.0340(8) 0.0727(13) 0.0408(9) -0.0142(9) -0.0165(7) -0.0032(8)
C18 0.0194(6) 0.0294(7) 0.0283(7) -0.0054(5) -0.0046(5) -0.0020(5)
C19 0.0220(6) 0.0313(7) 0.0255(6) -0.0031(5) -0.0065(5) 0.0000(5)
C20 0.0283(7) 0.0418(8) 0.0268(7) 0.0022(6) -0.0055(6) -0.0027(6)
C21 0.0388(8) 0.0381(9) 0.0437(9) 0.0071(7) -0.0068(7) -0.0124(7)
C22 0.0513(10) 0.0332(8) 0.0580(11) -0.0084(8) -0.0081(8) -0.0141(7)
C23 0.0372(8) 0.0366(8) 0.0416(9) -0.0142(7) -0.0017(7) -0.0062(6)
C24 0.0388(8) 0.0462(9) 0.0300(8) -0.0149(7) 0.0027(6) -0.0075(7)
C31 0.0228(6) 0.0272(7) 0.0249(6) -0.0034(5) -0.0063(5) -0.0043(5)
C32 0.0260(7) 0.0446(9) 0.0289(7) -0.0091(6) -0.0089(6) 0.0021(6)
C33 0.0283(7) 0.0666(12) 0.0381(9) -0.0089(8) -0.0143(6) -0.0016(7)
C34 0.0388(9) 0.0675(12) 0.0382(9) -0.0119(8) -0.0174(7) -0.0123(8)
C35 0.0436(9) 0.0581(11) 0.0394(9) -0.0224(8) -0.0115(7) -0.0095(8)
C36 0.0287(7) 0.0404(8) 0.0361(8) -0.0154(6) -0.0070(6) -0.0043(6)
C41 0.0193(6) 0.0289(7) 0.0201(6) -0.0064(5) -0.0033(5) -0.0032(5)
C42 0.0208(6) 0.0313(7) 0.0284(7) -0.0100(5) -0.0035(5) -0.0027(5)
C43 0.0250(7) 0.0438(9) 0.0333(8) -0.0177(7) 0.0025(6) -0.0048(6)
C44 0.0305(7) 0.0514(10) 0.0294(7) -0.0116(7) 0.0062(6) -0.0154(7)
C45 0.0362(8) 0.0366(8) 0.0304(7) -0.0042(6) -0.0016(6) -0.0146(6)
C46 0.0260(6) 0.0286(7) 0.0254(6) -0.0061(5) -0.0055(5) -0.0043(5)
C47 0.0238(7) 0.0288(7) 0.0441(8) -0.0120(6) 0.0007(6) 0.0011(5)
C48 0.0422(9) 0.0397(9) 0.0636(12) -0.0268(9) -0.0024(8) -0.0032(7)
C49 0.0549(11) 0.0411(10) 0.0720(14) -0.0049(9) -0.0227(10) 0.0076(8)
C50 0.0319(7) 0.0248(7) 0.0359(8) -0.0068(6) -0.0053(6) -0.0041(5)
C51 0.0619(11) 0.0284(8) 0.0563(11) -0.0075(7) -0.0257(9) 0.0017(7)
C52 0.0444(9) 0.0395(9) 0.0416(9) -0.0166(7) -0.0061(7) -0.0083(7)
N1 0.0180(5) 0.0245(5) 0.0241(5) -0.0068(4) -0.0025(4) -0.0021(4)
N2 0.0199(5) 0.0307(6) 0.0244(5) -0.0090(5) -0.0038(4) -0.0021(4)
N3 0.0280(6) 0.0248(6) 0.0240(5) -0.0077(4) -0.0055(4) -0.0036(4)
Si1 0.0323(2) 0.02459(19) 0.02666(19) -0.00441(15) -0.00541(15) -0.00241(15)
Si2 0.03000(19) 0.02462(18) 0.02407(18) -0.00634(14) -0.00702(14) -0.00527(14)
P1 0.01783(15) 0.03148(18) 0.02321(17) -0.00877(13) -0.00214(12) -0.00276(13)
Co1 0.02147(9) 0.02830(10) 0.02407(10) -0.01007(7) -0.00331(7) -0.00327(7)

loop_
_atom_type_symbol
_atom_type_description
_atom_type_scat_dispersion_real
_atom_type_scat_dispersion_imag
_atom_type_scat_source
C C 0.0033 0.0016 'International Tables Vol C Tables 4.2.6.8 and 6.1.1.4'
H H 0 0 'International Tables Vol C Tables 4.2.6.8 and 6.1.1.4'
N N 0.0061 0.0033 'International Tables Vol C Tables 4.2.6.8 and 6.1.1.4'
Si Si 0.0817 0.0704 'International Tables Vol C Tables 4.2.6.8 and 6.1.1.4'
P P 0.1023 0.0942 'International Tables Vol C Tables 4.2.6.8 and 6.1.1.4'
Co Co 0.3494 0.9721 'International Tables Vol C Tables 4.2.6.8 and 6.1.1.4'

loop_
_geom_angle_atom_site_label_1
_geom_angle_atom_site_label_2
_geom_angle_atom_site_label_3
_geom_angle
N2 C1 N1 123.40(12)
N2 C1 C31 114.27(11)
N1 C1 C31 122.27(11)
C16 C11 C12 119.96(14)
C16 C11 P1 119.75(11)
C12 C11 P1 120.09(12)
C13 C12 C11 117.98(17)
C13 C12 C17 119.59(16)
C11 C12 C17 122.42(15)
C14 C13 C12 121.73(18)
C13 C14 C15 120.36(17)
C14 C15 C16 119.45(19)
C15 C16 C11 120.52(16)
C23 C18 C19 119.58(13)
C23 C18 P1 116.45(11)
C19 C18 P1 123.97(11)
C20 C19 C18 117.57(13)
C20 C19 C24 119.48(13)
C18 C19 C24 122.95(12)
C21 C20 C19 122.20(15)
C22 C21 C20 120.11(15)
C21 C22 C23 119.24(16)
C22 C23 C18 121.29(15)
C32 C31 C36 118.62(13)
C32 C31 C1 122.75(12)
C36 C31 C1 118.54(12)
C33 C32 C31 120.46(14)
C34 C33 C32 120.22(15)
C33 C34 C35 119.96(15)
C34 C35 C36 119.92(16)
C35 C36 C31 120.80(14)
C46 C41 C42 120.23(12)
C46 C41 N1 121.02(11)
C42 C41 N1 118.39(12)
C43 C42 C41 118.57(13)
C43 C42 C47 118.38(13)
C41 C42 C47 123.04(12)
C44 C43 C42 121.50(14)
C43 C44 C45 119.53(13)
C44 C45 C46 121.72(14)
C45 C46 C41 118.40(13)
C45 C46 C50 118.06(13)
C41 C46 C50 123.54(12)
C42 C47 C48 111.83(13)
C42 C47 C49 111.87(13)
C48 C47 C49 109.48(14)
C46 C50 C51 112.33(13)
C46 C50 C52 110.87(12)
C51 C50 C52 109.45(13)
C1 N1 C41 124.84(11)
C1 N1 Co1 119.01(8)
C41 N1 Co1 115.32(8)
C1 N2 P1 115.56(9)
Si2 N3 Si1 126.85(7)
Si2 N3 Co1 122.36(6)
Si1 N3 Co1 110.70(6)
N3 Si1 C2 112.93(7)
N3 Si1 C4 112.96(7)
C2 Si1 C4 107.71(10)
N3 Si1 C3 107.15(7)
C2 Si1 C3 109.11(9)
C4 Si1 C3 106.75(9)
N3 Si2 C5 109.34(6)
N3 Si2 C7 111.85(7)
C5 Si2 C7 107.65(7)
N3 Si2 C6 112.15(7)
C5 Si2 C6 107.56(8)
C7 Si2 C6 108.10(8)
N2 P1 C18 105.92(6)
N2 P1 C11 106.08(6)
C18 P1 C11 106.42(6)
N2 P1 Co1 99.58(4)
C18 P1 Co1 126.87(5)
C11 P1 Co1 110.05(5)
N3 Co1 N1 148.04(5)
N3 Co1 P1 131.01(4)
N1 Co1 P1 80.94(3)

loop_
_geom_bond_atom_site_label_1
_geom_bond_atom_site_label_2
_geom_bond_distance
C1 N2 1.3212(16)
C1 N1 1.3562(16)
C1 C31 1.5007(17)
C2 Si1 1.8672(18)
C3 Si1 1.8714(17)
C4 Si1 1.8686(18)
C5 Si2 1.8705(15)
C6 Si2 1.8755(16)
C7 Si2 1.8742(15)
C11 C16 1.396(2)
C11 C12 1.410(2)
C11 P1 1.8243(15)
C12 C13 1.392(2)
C12 C17 1.504(3)
C13 C14 1.373(3)
C14 C15 1.384(3)
C15 C16 1.387(2)
C18 C23 1.394(2)
C18 C19 1.4066(19)
C18 P1 1.8198(14)
C19 C20 1.399(2)
C19 C24 1.501(2)
C20 C21 1.375(2)
C21 C22 1.374(3)
C22 C23 1.389(2)
C31 C32 1.3918(19)
C31 C36 1.393(2)
C32 C33 1.389(2)
C33 C34 1.381(3)
C34 C35 1.382(2)
C35 C36 1.387(2)
C41 C46 1.4134(19)
C41 C42 1.4161(18)
C41 N1 1.4341(16)
C42 C43 1.3940(19)
C42 C47 1.519(2)
C43 C44 1.380(2)
C44 C45 1.382(2)
C45 C46 1.393(2)
C46 C50 1.5283(19)
C47 C48 1.528(2)
C47 C49 1.536(2)
C50 C51 1.532(2)
C50 C52 1.536(2)
N1 Co1 1.9676(11)
N2 P1 1.6765(11)
N3 Si2 1.7151(12)
N3 Si1 1.7194(12)
N3 Co1 1.8806(11)
P1 Co1 2.3504(4)
